data_1557397
loop_
_publ_author_name
'Yuan, K.'
'Kahan, R. J.'
'Si, C.'
'Williams, A.'
'Kirschner, S.'
'Uzelac, M.'
'Zysman-Colman, E.'
'Ingleson, M. J.'

_publ_section_title
;
 The synthesis of brominated-boron-doped PAHs by alkyne 1,1-bromoboration:
 mechanistic and functionalisation studies
;
_journal_issue 12
_journal_name_full 'Chemical Science'
_journal_page_first 3258
_journal_page_last 3267
_journal_paper_doi 10.1039/C9SC05404A
_journal_volume 11
_journal_year 2020
_chemical_formula_moiety 'C36 H36 B Br'
_chemical_formula_sum 'C36 H36 B Br'
_chemical_formula_weight 559.37
_space_group_crystal_system triclinic
_space_group_IT_number 2
_space_group_name_Hall '-P 1'
_space_group_name_H-M_alt 'P -1'
_atom_sites_solution_hydrogens geom
_atom_sites_solution_primary direct
_audit_creation_date 2019-10-25
_audit_creation_method
;
Olex2 1.2
(compiled 2018.05.29 svn.r3508 for OlexSys, GUI svn.r5506)
;
_audit_update_record
;
2019-10-25 deposited with the CCDC.	2020-02-26 downloaded from the CCDC.
;
_cell_angle_alpha 80.254(4)
_cell_angle_beta 85.195(5)
_cell_angle_gamma 68.593(5)
_cell_formula_units_Z 2
_cell_length_a 8.4803(5)
_cell_length_b 9.1672(5)
_cell_length_c 19.9099(11)
_cell_measurement_reflns_used 7180
_cell_measurement_temperature 150.03(13)
_cell_measurement_theta_max 75.6340
_cell_measurement_theta_min 2.2090
_cell_volume 1419.82(15)
_computing_cell_refinement 'CrysAlisPro 1.171.40.20a (Rigaku OD, 2018)'
_computing_data_collection 'CrysAlisPro 1.171.40.20a (Rigaku OD, 2018)'
_computing_data_reduction 'CrysAlisPro 1.171.40.20a (Rigaku OD, 2018)'
_computing_molecular_graphics 'Olex2 (Dolomanov et al., 2009)'
_computing_publication_material 'Olex2 (Dolomanov et al., 2009)'
_computing_structure_refinement 'ShelXL (Sheldrick, 2015)'
_computing_structure_solution 'ShelXS (Sheldrick, 2008)'
_diffrn_ambient_environment N~2~
_diffrn_ambient_temperature 150.03(13)
_diffrn_detector 'CCD plate'
_diffrn_measured_fraction_theta_full 0.980
_diffrn_measured_fraction_theta_max 0.957
_diffrn_measurement_details
;
List of Runs (angles in degrees, time in seconds):

  # Type    Start    End  Width  t~exp~   \w     \q     \k     \f   Frames
#--------------------------------------------------------------------------
  1  \w    -44.00  11.00   1.00    1.00    --   44.80  60.00 150.00   55
  2  \w    -44.00  97.00   1.00    1.00    --   44.80  60.00  60.00  141
  3  \w    102.00 134.00   1.00    1.00    --   44.80  60.00  60.00   32
  4  \w    -45.00  24.00   1.00    1.00    --   44.80  60.00-120.00   69
  5  \w     34.00 113.00   1.00    1.00    --   44.80  60.00 150.00   79
  6  \w     65.00 100.00   1.00    1.00    --   44.80  20.00   0.00   35
  7  \w     75.00 134.00   1.00    1.00    --   44.80  60.00-120.00   59
  8  \w    -43.00  21.00   1.00    1.00    --   44.80  20.00   0.00   64
  9  \w    155.00 195.00   1.00    5.00    --  108.20  50.00 -30.00   40
 10  \w    106.00 196.00   1.00    5.00    --  108.20  50.00  60.00   90
 11  \w    109.00 145.00   1.00    5.00    --  108.20  50.00 -30.00   36
 12  \w     34.00  92.00   1.00    5.00    --  108.20  50.00 -90.00   58
 13  \w    103.00 129.00   1.00    5.00    --  108.20  50.00 -90.00   26
 14  \w    119.00 168.00   1.00    5.00    --  108.20  20.00-180.00   49
 15  \w     24.00  51.00   1.00    5.00    --  108.20  50.00 150.00   27
 16  \w    130.00 187.00   1.00    5.00    --  108.20  50.00   0.00   57
 17  \w    121.00 161.00   1.00    5.00    --  108.20  50.00 120.00   40
 18  \w    104.00 197.00   1.00    5.00    --  108.20  50.00 150.00   93
 19  \w     19.00  73.00   1.00    5.00    --  108.20  50.00 120.00   54
 20  \w     93.00 122.00   1.00    5.00    --  108.20  50.00   0.00   29
 21  \w     97.00 155.00   1.00    5.00    --  108.20  50.00-180.00   58
 22  \w     22.00 197.00   1.00    5.00    --  108.20  10.00-180.00  175
 23  \w    145.00 193.00   1.00    5.00    --  108.20  50.00-120.00   48
 24  \w     40.00  66.00   1.00    5.00    --  108.20  50.00-180.00   26
 25  \w     47.00 197.00   1.00    5.00    --  108.20  50.00 -60.00  150
 26  \w     20.00 142.00   1.00    5.00    --  108.20  40.00   0.00  122
 27  \w     73.00 196.00   1.00    5.00    --  108.20  50.00  90.00  123
 28  \w    103.00 138.00   1.00    5.00    --  108.20  50.00-150.00   35
 29  \w     55.00  81.00   1.00    5.00    --  108.20  50.00-120.00   26
 30  \w     65.00  90.00   1.00    5.00    --  108.20  50.00 150.00   25
 31  \w    148.00 173.00   1.00    5.00    --  108.20  20.00  30.00   25
 32  \w    145.00 172.00   1.00    5.00    --  108.20  50.00-150.00   27
 33  \w     45.00 119.00   1.00    5.00    --  108.20  20.00  30.00   74
;
_diffrn_measurement_device 'four-circle diffractometer'
_diffrn_measurement_device_type 'XtaLAB AFC11 (RINC): quarter-chi single'
_diffrn_measurement_method '\w scans'
_diffrn_orient_matrix_type 'CrysAlisPro convention (1999,Acta A55,543-557)'
_diffrn_orient_matrix_UB_11 0.1297834000
_diffrn_orient_matrix_UB_12 -0.0456112000
_diffrn_orient_matrix_UB_13 0.0566798000
_diffrn_orient_matrix_UB_21 -0.1226480000
_diffrn_orient_matrix_UB_22 -0.0526605000
_diffrn_orient_matrix_UB_23 0.0510622000
_diffrn_orient_matrix_UB_31 0.0786557000
_diffrn_orient_matrix_UB_32 -0.1687520000
_diffrn_orient_matrix_UB_33 -0.0185499000
_diffrn_radiation_monochromator mirror
_diffrn_radiation_probe x-ray
_diffrn_radiation_type CuK\a
_diffrn_radiation_wavelength 1.54184
_diffrn_reflns_av_unetI/netI 0.0428
_diffrn_reflns_Laue_measured_fraction_full 0.980
_diffrn_reflns_Laue_measured_fraction_max 0.957
_diffrn_reflns_limit_h_max 10
_diffrn_reflns_limit_h_min -10
_diffrn_reflns_limit_k_max 11
_diffrn_reflns_limit_k_min -11
_diffrn_reflns_limit_l_max 24
_diffrn_reflns_limit_l_min -25
_diffrn_reflns_number 9463
_diffrn_reflns_point_group_measured_fraction_full 0.980
_diffrn_reflns_point_group_measured_fraction_max 0.957
_diffrn_reflns_theta_full 67.684
_diffrn_reflns_theta_max 76.276
_diffrn_reflns_theta_min 2.252
_diffrn_source 'Rotating-anode X-ray tube (dual wavelength)'
_diffrn_source_type 'Rigaku (Cu) X-ray DW Source'
_exptl_absorpt_coefficient_mu 2.127
_exptl_absorpt_correction_T_max 1.00000
_exptl_absorpt_correction_T_min 0.78770
_exptl_absorpt_correction_type multi-scan
_exptl_absorpt_process_details
;
CrysAlisPro 1.171.40.20a (Rigaku Oxford Diffraction, 2018)
Empirical absorption correction using spherical harmonics,
 implemented in SCALE3 ABSPACK scaling algorithm.
;
_exptl_crystal_colour orange
_exptl_crystal_colour_primary orange
_exptl_crystal_density_diffrn 1.308
_exptl_crystal_description plate
_exptl_crystal_F_000 584
_exptl_crystal_size_max 0.073
_exptl_crystal_size_mid 0.027
_exptl_crystal_size_min 0.013
_refine_diff_density_max 0.649
_refine_diff_density_min -0.605
_refine_diff_density_rms 0.071
_refine_ls_extinction_method none
_refine_ls_goodness_of_fit_ref 1.068
_refine_ls_hydrogen_treatment constr
_refine_ls_matrix_type full
_refine_ls_number_parameters 351
_refine_ls_number_reflns 9463
_refine_ls_number_restraints 0
_refine_ls_restrained_S_all 1.068
_refine_ls_R_factor_all 0.0551
_refine_ls_R_factor_gt 0.0442
_refine_ls_shift/su_max 0.000
_refine_ls_shift/su_mean 0.000
_refine_ls_structure_factor_coef Fsqd
_refine_ls_weighting_details 'w=1/[\s^2^(Fo^2^)+(0.0686P)^2^+0.5967P] where P=(Fo^2^+2Fc^2^)/3'
_refine_ls_weighting_scheme calc
_refine_ls_wR_factor_gt 0.1190
_refine_ls_wR_factor_ref 0.1259
_reflns_Friedel_coverage 0.000
_reflns_number_gt 7835
_reflns_number_total 9463
_reflns_threshold_expression 'I > 2\s(I)'
_cod_data_source_file c9sc05404a2.cif
_cod_data_source_block lmji12
_cod_depositor_comments
;Adding full bibliography for 1557396--1557406.cif.

 Adding full bibliography for 1557396--1557406.cif.
;
_cod_original_cell_volume 1419.82(14)
_cod_database_code 1557397
_shelx_shelxl_version_number 2018/3
_shelx_space_group_comment
;
The symmetry employed for this shelxl refinement is uniquely defined
by the following loop, which should always be used as a source of
symmetry information in preference to the above space-group names.
They are only intended as comments.
;
_shelx_estimated_absorpt_t_max 0.973
_shelx_estimated_absorpt_t_min 0.860
_diffrn_oxdiff_ac4_digest_frames
;
015fab16c3fe43f2f5759bb23481cd7cf500032b991
;
_reflns_odcompleteness_completeness 96.86
_reflns_odcompleteness_iscentric 1
_reflns_odcompleteness_theta 74.33
_olex2_refinement_description
;
1. Twinned data refinement
 Scales: 0.6082(10)
 0.3918(10)
2. Fixed Uiso
 At 1.2 times of:
  All C(H) groups, All C(H,H) groups
 At 1.5 times of:
  All C(H,H,H) groups
3.a Ternary CH refined with riding coordinates:
 C31(H31), C28(H28), C25(H25)
3.b Secondary CH2 refined with riding coordinates:
 C34(H34a,H34b), C35(H35a,H35b)
3.c Aromatic/amide H refined with riding coordinates:
 C11(H11), C14(H14), C18(H18), C17(H17), C13(H13), C6(H6), C12(H12), C15(H15)
3.d Idealised Me refined as rotating group:
 C27(H27a,H27b,H27c), C32(H32a,H32b,H32c), C29(H29a,H29b,H29c), C26(H26a,H26b,
 H26c), C33(H33a,H33b,H33c), C30(H30a,H30b,H30c), C36(H36a,H36b,H36c)
;
_olex2_submission_special_instructions 'No special instructions were received'
_oxdiff_exptl_absorpt_empirical_details
;
Empirical correction (ABSPACK) includes:
- Absorption correction using spherical harmonics
- Frame scaling
;
_oxdiff_exptl_absorpt_empirical_full_max 1.529
_oxdiff_exptl_absorpt_empirical_full_min 0.801

loop_
_space_group_symop_operation_xyz
'x, y, z'
'-x, -y, -z'

loop_
_atom_site_label
_atom_site_type_symbol
_atom_site_fract_x
_atom_site_fract_y
_atom_site_fract_z
_atom_site_U_iso_or_equiv
_atom_site_adp_type
_atom_site_occupancy
_atom_site_site_symmetry_order
_atom_site_calc_flag
_atom_site_refinement_flags_posn
_atom_site_refinement_flags_adp
_atom_site_refinement_flags_occupancy
_atom_site_disorder_assembly
_atom_site_disorder_group
Br1 Br 0.27846(5) 0.59569(5) 0.23706(2) 0.03193(12) Uani 1 1 d . . . . .
C31 C -0.4572(4) 1.0071(4) 0.24125(18) 0.0279(7) Uani 1 1 d . . . . .
H31 H -0.354756 0.957930 0.214437 0.033 Uiso 1 1 calc R . . . .
C1 C -0.0037(4) 0.8779(4) 0.24999(17) 0.0266(7) Uani 1 1 d . . . . .
C11 C 0.3413(5) 0.8784(4) 0.03680(18) 0.0297(7) Uani 1 1 d . . . . .
H11 H 0.438999 0.826305 0.012800 0.036 Uiso 1 1 calc R . . . .
C2 C 0.1256(4) 0.8101(4) 0.20753(17) 0.0254(7) Uani 1 1 d . . . . .
C21 C -0.3467(4) 1.2852(4) 0.37185(17) 0.0268(7) Uani 1 1 d . . . . .
C3 C 0.1634(4) 0.8831(4) 0.13950(17) 0.0242(6) Uani 1 1 d . . . . .
C4 C 0.0520(4) 1.0348(4) 0.11216(17) 0.0232(6) Uani 1 1 d . . . . .
C27 C -0.1535(6) 1.4625(5) 0.2562(2) 0.0395(9) Uani 1 1 d . . . . .
H27A H -0.203896 1.456900 0.215727 0.059 Uiso 1 1 calc GR . . . .
H27B H -0.059381 1.496833 0.243723 0.059 Uiso 1 1 calc GR . . . .
H27C H -0.236062 1.536486 0.281815 0.059 Uiso 1 1 calc GR . . . .
C19 C -0.2657(4) 1.1385(4) 0.27615(16) 0.0234(6) Uani 1 1 d . . . . .
C9 C 0.0834(4) 1.1051(4) 0.04548(16) 0.0237(6) Uani 1 1 d . . . . .
C14 C -0.2605(5) 1.5496(5) -0.04071(19) 0.0330(8) Uani 1 1 d . . . . .
H14 H -0.336765 1.646724 -0.060036 0.040 Uiso 1 1 calc R . . . .
C18 C 0.2602(5) 1.1005(5) -0.05922(18) 0.0312(8) Uani 1 1 d . . . . .
H18 H 0.356373 1.049233 -0.084206 0.037 Uiso 1 1 calc R . . . .
C22 C -0.4850(4) 1.2352(4) 0.38833(17) 0.0252(7) Uani 1 1 d . . . . .
C5 C -0.0951(4) 1.1202(4) 0.15097(17) 0.0235(6) Uani 1 1 d . . . . .
C28 C -0.5924(5) 1.2726(4) 0.45207(17) 0.0291(7) Uani 1 1 d . . . . .
H28 H -0.677998 1.223252 0.454264 0.035 Uiso 1 1 calc R . . . .
C24 C -0.4121(4) 1.0988(4) 0.28933(16) 0.0245(6) Uani 1 1 d . . . . .
C16 C 0.0000(5) 1.3262(4) -0.04984(17) 0.0268(7) Uani 1 1 d . . . . .
C10 C 0.2310(4) 1.0260(4) 0.00764(17) 0.0257(7) Uani 1 1 d . . . . .
C17 C 0.1514(5) 1.2431(5) -0.08669(18) 0.0305(7) Uani 1 1 d . . . . .
H17 H 0.174265 1.288473 -0.130027 0.037 Uiso 1 1 calc R . . . .
C13 C -0.2925(5) 1.4813(4) 0.02385(18) 0.0293(7) Uani 1 1 d . . . . .
H13 H -0.390216 1.533438 0.047833 0.035 Uiso 1 1 calc R . . . .
C20 C -0.2379(4) 1.2387(4) 0.31663(17) 0.0244(6) Uani 1 1 d . . . . .
C23 C -0.5182(4) 1.1463(4) 0.34494(17) 0.0266(7) Uani 1 1 d . . . . .
C8 C -0.0308(4) 1.2549(4) 0.01654(16) 0.0239(6) Uani 1 1 d . . . . .
C7 C -0.1800(4) 1.3353(4) 0.05344(17) 0.0241(6) Uani 1 1 d . . . . .
C6 C -0.2049(4) 1.2637(4) 0.12075(17) 0.0243(6) Uani 1 1 d . . . . .
H6 H -0.300523 1.316800 0.145597 0.029 Uiso 1 1 calc R . . . .
C12 C 0.3080(4) 0.8081(4) 0.10071(18) 0.0283(7) Uani 1 1 d . . . . .
H12 H 0.383005 0.708774 0.118518 0.034 Uiso 1 1 calc R . . . .
C15 C -0.1139(5) 1.4727(5) -0.07682(17) 0.0312(8) Uani 1 1 d . . . . .
H15 H -0.092059 1.520509 -0.119812 0.037 Uiso 1 1 calc R . . . .
C25 C -0.0920(5) 1.2999(5) 0.29934(18) 0.0295(7) Uani 1 1 d . . . . .
H25 H -0.008688 1.227419 0.271658 0.035 Uiso 1 1 calc R . . . .
B1 B -0.1244(5) 1.0501(5) 0.22456(19) 0.0247(7) Uani 1 1 d . . . . .
C32 C -0.5167(6) 0.8758(5) 0.2772(2) 0.0404(9) Uani 1 1 d . . . . .
H32A H -0.435312 0.808216 0.310382 0.061 Uiso 1 1 calc GR . . . .
H32B H -0.528068 0.814889 0.244426 0.061 Uiso 1 1 calc GR . . . .
H32C H -0.624187 0.921456 0.299602 0.061 Uiso 1 1 calc GR . . . .
C29 C -0.4875(6) 1.2022(5) 0.51637(19) 0.0390(9) Uani 1 1 d . . . . .
H29A H -0.430457 1.090237 0.516962 0.059 Uiso 1 1 calc GR . . . .
H29B H -0.560795 1.220619 0.555914 0.059 Uiso 1 1 calc GR . . . .
H29C H -0.405261 1.251498 0.516578 0.059 Uiso 1 1 calc GR . . . .
C26 C -0.0006(5) 1.3052(5) 0.3613(2) 0.0360(8) Uani 1 1 d . . . . .
H26A H 0.097645 1.331608 0.346349 0.054 Uiso 1 1 calc GR . . . .
H26B H 0.033610 1.203516 0.389500 0.054 Uiso 1 1 calc GR . . . .
H26C H -0.075456 1.383982 0.386972 0.054 Uiso 1 1 calc GR . . . .
C33 C -0.5898(6) 1.1226(5) 0.1917(2) 0.0407(9) Uani 1 1 d . . . . .
H33A H -0.691581 1.173687 0.216626 0.061 Uiso 1 1 calc GR . . . .
H33B H -0.614009 1.065954 0.160001 0.061 Uiso 1 1 calc GR . . . .
H33C H -0.547429 1.200960 0.167378 0.061 Uiso 1 1 calc GR . . . .
C30 C -0.6857(6) 1.4501(5) 0.4502(2) 0.0414(9) Uani 1 1 d . . . . .
H30A H -0.604874 1.501980 0.447556 0.062 Uiso 1 1 calc GR . . . .
H30B H -0.754676 1.469014 0.490880 0.062 Uiso 1 1 calc GR . . . .
H30C H -0.756254 1.491237 0.411086 0.062 Uiso 1 1 calc GR . . . .
C34 C -0.0312(4) 0.8008(4) 0.32093(18) 0.0290(7) Uani 1 1 d . . . . .
H34A H 0.015750 0.686580 0.322976 0.035 Uiso 1 1 calc R . . . .
H34B H -0.151805 0.831220 0.331000 0.035 Uiso 1 1 calc R . . . .
C35 C 0.0521(5) 0.8488(5) 0.37490(18) 0.0329(8) Uani 1 1 d . . . . .
H35A H 0.172078 0.785527 0.375899 0.039 Uiso 1 1 calc R . . . .
H35B H 0.040624 0.959059 0.362062 0.039 Uiso 1 1 calc R . . . .
C36 C -0.0254(6) 0.8271(6) 0.4455(2) 0.0496(11) Uani 1 1 d . . . . .
H36A H -0.140656 0.899274 0.446289 0.074 Uiso 1 1 calc GR . . . .
H36B H 0.038034 0.848100 0.478057 0.074 Uiso 1 1 calc GR . . . .
H36C H -0.022785 0.720259 0.457054 0.074 Uiso 1 1 calc GR . . . .

loop_
_atom_site_aniso_label
_atom_site_aniso_U_11
_atom_site_aniso_U_22
_atom_site_aniso_U_33
_atom_site_aniso_U_23
_atom_site_aniso_U_13
_atom_site_aniso_U_12
Br1 0.02968(18) 0.02320(18) 0.03831(19) -0.00204(14) -0.00180(14) -0.00495(12)
C31 0.0215(15) 0.0342(18) 0.0300(16) -0.0102(14) 0.0011(13) -0.0103(13)
C1 0.0263(16) 0.0258(17) 0.0287(16) -0.0031(13) -0.0021(13) -0.0105(13)
C11 0.0250(17) 0.0303(19) 0.0335(17) -0.0115(14) 0.0040(14) -0.0074(14)
C2 0.0233(16) 0.0226(17) 0.0303(16) -0.0050(13) -0.0017(12) -0.0076(13)
C21 0.0270(17) 0.0264(18) 0.0280(16) -0.0051(13) 0.0016(13) -0.0109(14)
C3 0.0235(16) 0.0238(17) 0.0270(15) -0.0062(12) -0.0007(12) -0.0095(13)
C4 0.0229(16) 0.0224(16) 0.0269(16) -0.0065(12) 0.0002(12) -0.0101(13)
C27 0.048(2) 0.039(2) 0.040(2) 0.0000(16) -0.0050(17) -0.0265(19)
C19 0.0216(16) 0.0211(16) 0.0249(15) -0.0007(12) -0.0017(12) -0.0055(12)
C9 0.0207(15) 0.0267(17) 0.0264(15) -0.0080(12) 0.0009(12) -0.0102(13)
C14 0.0333(19) 0.0293(19) 0.0319(18) 0.0014(14) -0.0051(14) -0.0076(15)
C18 0.0303(18) 0.038(2) 0.0282(17) -0.0113(14) 0.0081(14) -0.0152(16)
C22 0.0230(16) 0.0231(17) 0.0269(16) -0.0047(12) 0.0025(12) -0.0055(13)
C5 0.0213(15) 0.0214(16) 0.0285(16) -0.0062(12) 0.0016(12) -0.0078(12)
C28 0.0298(18) 0.0312(19) 0.0261(16) -0.0069(13) 0.0036(13) -0.0102(15)
C24 0.0218(15) 0.0276(17) 0.0242(15) -0.0048(12) 0.0007(12) -0.0089(13)
C16 0.0300(18) 0.0312(18) 0.0232(15) -0.0054(13) 0.0027(13) -0.0159(15)
C10 0.0231(16) 0.0297(18) 0.0268(16) -0.0093(13) 0.0014(12) -0.0106(14)
C17 0.0310(18) 0.037(2) 0.0267(16) -0.0070(14) 0.0028(13) -0.0159(15)
C13 0.0267(17) 0.0286(18) 0.0312(17) -0.0054(13) -0.0012(13) -0.0078(14)
C20 0.0222(16) 0.0224(16) 0.0281(16) -0.0028(12) 0.0001(12) -0.0078(13)
C23 0.0252(17) 0.0255(17) 0.0282(16) -0.0029(13) -0.0007(13) -0.0085(13)
C8 0.0241(16) 0.0262(17) 0.0246(15) -0.0065(12) 0.0012(12) -0.0121(13)
C7 0.0208(15) 0.0251(17) 0.0273(16) -0.0060(13) 0.0003(12) -0.0084(13)
C6 0.0227(16) 0.0254(17) 0.0259(15) -0.0062(12) 0.0017(12) -0.0094(13)
C12 0.0251(17) 0.0241(17) 0.0351(18) -0.0076(14) 0.0008(14) -0.0071(13)
C15 0.0365(19) 0.035(2) 0.0229(15) -0.0021(13) -0.0019(14) -0.0149(16)
C25 0.0292(18) 0.0332(19) 0.0305(17) -0.0086(14) 0.0039(14) -0.0157(15)
B1 0.0262(18) 0.0238(19) 0.0264(17) -0.0040(14) -0.0016(14) -0.0113(14)
C32 0.047(2) 0.040(2) 0.044(2) -0.0118(17) -0.0041(18) -0.0243(19)
C29 0.046(2) 0.042(2) 0.0278(18) -0.0036(15) 0.0024(16) -0.0163(18)
C26 0.0313(19) 0.041(2) 0.041(2) -0.0047(16) -0.0042(16) -0.0183(17)
C33 0.043(2) 0.043(2) 0.040(2) -0.0049(17) -0.0111(17) -0.0177(19)
C30 0.040(2) 0.035(2) 0.043(2) -0.0123(17) 0.0037(17) -0.0035(17)
C34 0.0254(17) 0.0262(18) 0.0312(17) 0.0009(13) 0.0013(13) -0.0070(14)
C35 0.039(2) 0.0279(19) 0.0271(17) -0.0038(14) -0.0005(14) -0.0062(15)
C36 0.054(3) 0.051(3) 0.031(2) -0.0028(18) 0.0057(18) -0.006(2)

loop_
_atom_type_symbol
_atom_type_description
_atom_type_scat_dispersion_real
_atom_type_scat_dispersion_imag
_atom_type_scat_source
C C 0.0181 0.0091 'International Tables Vol C Tables 4.2.6.8 and 6.1.1.4'
H H 0.0000 0.0000 'International Tables Vol C Tables 4.2.6.8 and 6.1.1.4'
B B 0.0090 0.0039 'International Tables Vol C Tables 4.2.6.8 and 6.1.1.4'
Br Br -0.6763 1.2805 'International Tables Vol C Tables 4.2.6.8 and 6.1.1.4'

loop_
_geom_angle_atom_site_label_1
_geom_angle_atom_site_label_2
_geom_angle_atom_site_label_3
_geom_angle
_geom_angle_site_symmetry_1
_geom_angle_site_symmetry_3
_geom_angle_publ_flag
C32 C31 C24 114.2(3) . . ?
C32 C31 C33 110.5(3) . . ?
C33 C31 C24 109.3(3) . . ?
C2 C1 B1 117.0(3) . . ?
C2 C1 C34 124.0(3) . . ?
C34 C1 B1 118.9(3) . . ?
C12 C11 C10 121.2(3) . . ?
C1 C2 Br1 118.4(3) . . ?
C1 C2 C3 126.2(3) . . ?
C3 C2 Br1 115.4(2) . . ?
C20 C21 C22 121.6(3) . . ?
C4 C3 C2 119.1(3) . . ?
C12 C3 C2 122.4(3) . . ?
C12 C3 C4 118.5(3) . . ?
C3 C4 C9 119.8(3) . . ?
C3 C4 C5 120.9(3) . . ?
C9 C4 C5 119.3(3) . . ?
C24 C19 C20 118.6(3) . . ?
C24 C19 B1 119.3(3) . . ?
C20 C19 B1 121.5(3) . . ?
C10 C9 C4 120.1(3) . . ?
C8 C9 C4 120.4(3) . . ?
C8 C9 C10 119.5(3) . . ?
C13 C14 C15 120.0(3) . . ?
C17 C18 C10 121.6(3) . . ?
C21 C22 C28 121.4(3) . . ?
C23 C22 C21 117.9(3) . . ?
C23 C22 C28 120.7(3) . . ?
C4 C5 B1 119.7(3) . . ?
C6 C5 C4 118.7(3) . . ?
C6 C5 B1 121.6(3) . . ?
C22 C28 C29 111.6(3) . . ?
C22 C28 C30 111.9(3) . . ?
C30 C28 C29 110.5(3) . . ?
C19 C24 C31 119.9(3) . . ?
C23 C24 C31 119.8(3) . . ?
C23 C24 C19 120.3(3) . . ?
C8 C16 C17 118.3(3) . . ?
C15 C16 C17 122.2(3) . . ?
C15 C16 C8 119.5(3) . . ?
C11 C10 C9 118.7(3) . . ?
C11 C10 C18 122.5(3) . . ?
C9 C10 C18 118.9(3) . . ?
C18 C17 C16 121.0(3) . . ?
C14 C13 C7 120.8(3) . . ?
C21 C20 C19 119.8(3) . . ?
C21 C20 C25 119.8(3) . . ?
C19 C20 C25 120.5(3) . . ?
C24 C23 C22 121.5(3) . . ?
C9 C8 C16 120.8(3) . . ?
C9 C8 C7 120.3(3) . . ?
C16 C8 C7 118.9(3) . . ?
C13 C7 C8 119.6(3) . . ?
C13 C7 C6 122.6(3) . . ?
C6 C7 C8 117.8(3) . . ?
C5 C6 C7 123.5(3) . . ?
C11 C12 C3 121.6(3) . . ?
C16 C15 C14 121.2(3) . . ?
C27 C25 C20 110.5(3) . . ?
C27 C25 C26 109.7(3) . . ?
C20 C25 C26 114.4(3) . . ?
C1 B1 C19 118.0(3) . . ?
C5 B1 C1 116.6(3) . . ?
C5 B1 C19 125.4(3) . . ?
C1 C34 C35 111.8(3) . . ?
C36 C35 C34 112.6(4) . . ?

loop_
_geom_bond_atom_site_label_1
_geom_bond_atom_site_label_2
_geom_bond_distance
_geom_bond_site_symmetry_2
_geom_bond_publ_flag
Br1 C2 1.941(3) . ?
C31 C24 1.529(5) . ?
C31 C32 1.519(5) . ?
C31 C33 1.524(5) . ?
C1 C2 1.352(5) . ?
C1 B1 1.560(5) . ?
C1 C34 1.508(5) . ?
C11 C10 1.395(5) . ?
C11 C12 1.382(5) . ?
C2 C3 1.471(5) . ?
C21 C22 1.404(5) . ?
C21 C20 1.394(5) . ?
C3 C4 1.412(5) . ?
C3 C12 1.406(5) . ?
C4 C9 1.423(5) . ?
C4 C5 1.448(5) . ?
C27 C25 1.519(5) . ?
C19 C24 1.408(5) . ?
C19 C20 1.411(5) . ?
C19 B1 1.586(5) . ?
C9 C10 1.422(5) . ?
C9 C8 1.418(5) . ?
C14 C13 1.382(5) . ?
C14 C15 1.393(6) . ?
C18 C10 1.435(5) . ?
C18 C17 1.350(6) . ?
C22 C28 1.511(5) . ?
C22 C23 1.391(5) . ?
C5 C6 1.375(5) . ?
C5 B1 1.536(5) . ?
C28 C29 1.529(5) . ?
C28 C30 1.524(5) . ?
C24 C23 1.391(5) . ?
C16 C17 1.444(5) . ?
C16 C8 1.420(5) . ?
C16 C15 1.386(5) . ?
C13 C7 1.394(5) . ?
C20 C25 1.527(5) . ?
C8 C7 1.425(5) . ?
C7 C6 1.424(5) . ?
C25 C26 1.528(5) . ?
C34 C35 1.537(5) . ?
C35 C36 1.515(5) . ?

loop_
_twin_individual_id
_twin_individual_mass_fraction_refined
1 0.6082(10)
2 0.3918(10)
